data_4035346
loop_
_publ_author_name
'Kong, Xiangwen'
'Yang, Shuang'
'Yu, Fang'
'Vasamsetty, Laxmaiah'
'Liu, Jian'
'Liu, Shuhua'
'Liu, Xiaozhi'
'Fang, Xinqiang'

_publ_section_title
;
 Cyclopentadienone Formation from \b,\g-Unsaturated Cyclopentenones and
 Its Application in Diels-Alder Reactions.
;
_journal_issue 16
_journal_name_full 'The Journal of organic chemistry'
_journal_page_first 8953
_journal_page_last 8961
_journal_paper_doi 10.1021/acs.joc.8b01150
_journal_volume 83
_journal_year 2018
_chemical_formula_sum 'C50 H34 Cl2 O2'
_chemical_formula_weight 737.67
_space_group_crystal_system triclinic
_space_group_IT_number 2
_space_group_name_Hall '-P 1'
_space_group_name_H-M_alt 'P -1'
_atom_sites_solution_hydrogens geom
_audit_creation_method SHELXL-2018/1
_cell_angle_alpha 99.894(2)
_cell_angle_beta 103.021(2)
_cell_angle_gamma 107.072(2)
_cell_formula_units_Z 2
_cell_length_a 11.5436(6)
_cell_length_b 14.5336(7)
_cell_length_c 14.7482(8)
_cell_measurement_reflns_used 9960
_cell_measurement_temperature 293(2)
_cell_measurement_theta_max 27.469
_cell_measurement_theta_min 2.722
_cell_volume 2228.0(2)
_computing_structure_refinement 'SHELXL-2018/1 (Sheldrick, 2018)'
_computing_structure_solution 'SHELXT 2014/5 (Sheldrick, 2014)'
_diffrn_ambient_temperature 293(2)
_diffrn_measured_fraction_theta_full 0.992
_diffrn_measured_fraction_theta_max 0.991
_diffrn_radiation_type MoK\a
_diffrn_radiation_wavelength 0.71073
_diffrn_reflns_av_R_equivalents 0.0351
_diffrn_reflns_av_unetI/netI 0.0470
_diffrn_reflns_Laue_measured_fraction_full 0.992
_diffrn_reflns_Laue_measured_fraction_max 0.991
_diffrn_reflns_limit_h_max 14
_diffrn_reflns_limit_h_min -14
_diffrn_reflns_limit_k_max 18
_diffrn_reflns_limit_k_min -18
_diffrn_reflns_limit_l_max 19
_diffrn_reflns_limit_l_min -19
_diffrn_reflns_number 25678
_diffrn_reflns_point_group_measured_fraction_full 0.992
_diffrn_reflns_point_group_measured_fraction_max 0.991
_diffrn_reflns_theta_full 25.242
_diffrn_reflns_theta_max 27.493
_diffrn_reflns_theta_min 2.372
_exptl_absorpt_coefficient_mu 0.181
_exptl_crystal_colour colorless
_exptl_crystal_density_diffrn 1.100
_exptl_crystal_description prism
_exptl_crystal_F_000 768
_refine_diff_density_max 1.476
_refine_diff_density_min -0.624
_refine_diff_density_rms 0.095
_refine_ls_extinction_method none
_refine_ls_goodness_of_fit_ref 1.148
_refine_ls_hydrogen_treatment constr
_refine_ls_matrix_type full
_refine_ls_number_parameters 488
_refine_ls_number_reflns 10134
_refine_ls_number_restraints 0
_refine_ls_restrained_S_all 1.148
_refine_ls_R_factor_all 0.1058
_refine_ls_R_factor_gt 0.0981
_refine_ls_shift/su_max 0.000
_refine_ls_shift/su_mean 0.000
_refine_ls_structure_factor_coef Fsqd
_refine_ls_weighting_details 'w=1/[\s^2^(Fo^2^)+(0.0083P)^2^+11.2782P] where P=(Fo^2^+2Fc^2^)/3'
_refine_ls_weighting_scheme calc
_refine_ls_wR_factor_gt 0.2189
_refine_ls_wR_factor_ref 0.2222
_reflns_Friedel_coverage 0.000
_reflns_number_gt 8922
_reflns_number_total 10134
_reflns_threshold_expression 'I > 2\s(I)'
_cod_data_source_file jo8b01150_si_002.cif
_cod_data_source_block compound-1
_cod_database_code 4035346
_shelx_shelxl_version_number 2018/1
_shelx_space_group_comment
;
The symmetry employed for this shelxl refinement is uniquely defined
by the following loop, which should always be used as a source of
symmetry information in preference to the above space-group names.
They are only intended as comments.
;

loop_
_space_group_symop_operation_xyz
'x, y, z'
'-x, -y, -z'

loop_
_atom_site_label
_atom_site_type_symbol
_atom_site_fract_x
_atom_site_fract_y
_atom_site_fract_z
_atom_site_U_iso_or_equiv
_atom_site_adp_type
_atom_site_occupancy
_atom_site_site_symmetry_order
_atom_site_calc_flag
_atom_site_refinement_flags_posn
_atom_site_refinement_flags_adp
Cl1 Cl -0.38540(9) 0.46495(8) 0.05585(8) 0.0290(2) Uani 1 1 d . .
Cl2 Cl 0.81095(14) 0.25748(12) 0.77355(9) 0.0603(4) Uani 1 1 d . .
O1 O 0.1658(2) -0.0384(2) 0.0234(2) 0.0219(6) Uani 1 1 d . .
O2 O 0.5693(3) 0.3123(2) 0.2166(2) 0.0275(6) Uani 1 1 d . .
C1 C -0.2597(4) 0.4211(3) 0.0567(3) 0.0218(8) Uani 1 1 d . .
C2 C -0.2859(4) 0.3202(3) 0.0246(3) 0.0253(8) Uani 1 1 d . .
H2 H -0.369132 0.276118 0.002114 0.030 Uiso 1 1 calc R U
C3 C -0.1850(4) 0.2856(3) 0.0265(3) 0.0252(8) Uani 1 1 d . .
H3 H -0.201172 0.217872 0.004365 0.030 Uiso 1 1 calc R U
C4 C -0.0598(4) 0.3516(3) 0.0613(3) 0.0222(8) Uani 1 1 d . .
C5 C -0.0371(4) 0.4534(3) 0.0920(3) 0.0283(9) Uani 1 1 d . .
H5 H 0.045804 0.498035 0.114304 0.034 Uiso 1 1 calc R U
C6 C -0.1371(4) 0.4887(3) 0.0894(3) 0.0272(9) Uani 1 1 d . .
H6 H -0.121799 0.556553 0.109335 0.033 Uiso 1 1 calc R U
C7 C 0.0420(4) 0.3098(3) 0.0637(3) 0.0227(8) Uani 1 1 d . .
H7 H 0.021404 0.246513 0.024376 0.027 Uiso 1 1 calc R U
C8 C 0.1631(4) 0.3566(3) 0.1191(3) 0.0245(8) Uani 1 1 d . .
H8 H 0.184014 0.420573 0.157046 0.029 Uiso 1 1 calc R U
C9 C 0.2634(4) 0.3146(3) 0.1237(3) 0.0212(8) Uani 1 1 d . .
C10 C 0.3836(4) 0.3607(3) 0.1818(3) 0.0211(7) Uani 1 1 d . .
C11 C 0.4588(4) 0.2944(3) 0.1721(3) 0.0207(7) Uani 1 1 d . .
C12 C 0.3746(3) 0.1979(3) 0.0977(3) 0.0183(7) Uani 1 1 d . .
H12 H 0.408564 0.188307 0.043031 0.022 Uiso 1 1 calc R U
C13 C 0.2419(3) 0.2099(3) 0.0646(3) 0.0186(7) Uani 1 1 d . .
C14 C 0.1543(3) 0.1251(3) 0.0976(3) 0.0193(7) Uani 1 1 d . .
H14 H 0.062768 0.106276 0.068643 0.023 Uiso 1 1 calc R U
C15 C 0.1999(3) 0.1445(3) 0.2061(3) 0.0202(7) Uani 1 1 d . .
C16 C 0.3129(3) 0.1305(3) 0.2312(3) 0.0197(7) Uani 1 1 d . .
C17 C 0.3499(3) 0.1035(3) 0.1384(3) 0.0170(7) Uani 1 1 d . .
C18 C 0.2123(3) 0.0449(3) 0.0736(3) 0.0179(7) Uani 1 1 d . .
C19 C 0.1999(3) 0.1999(3) -0.0440(3) 0.0196(7) Uani 1 1 d . .
C20 C 0.0961(4) 0.1222(3) -0.1081(3) 0.0265(8) Uani 1 1 d . .
H20 H 0.047040 0.073929 -0.085003 0.032 Uiso 1 1 calc R U
C21 C 0.0648(5) 0.1158(4) -0.2059(3) 0.0364(10) Uani 1 1 d . .
H21 H -0.005536 0.063866 -0.247779 0.044 Uiso 1 1 calc R U
C22 C 0.1379(5) 0.1864(4) -0.2415(3) 0.0378(11) Uani 1 1 d . .
H22 H 0.117186 0.181713 -0.307220 0.045 Uiso 1 1 calc R U
C23 C 0.2423(4) 0.2641(3) -0.1786(3) 0.0307(9) Uani 1 1 d . .
H23 H 0.291653 0.311725 -0.202149 0.037 Uiso 1 1 calc R U
C24 C 0.2730(4) 0.2709(3) -0.0806(3) 0.0255(8) Uani 1 1 d . .
H24 H 0.343028 0.323223 -0.038839 0.031 Uiso 1 1 calc R U
C25 C 0.4422(4) 0.0485(3) 0.1398(3) 0.0198(7) Uani 1 1 d . .
C26 C 0.4094(4) -0.0449(3) 0.1592(3) 0.0233(8) Uani 1 1 d . .
H26 H 0.332467 -0.071342 0.171375 0.028 Uiso 1 1 calc R U
C27 C 0.4913(4) -0.0984(3) 0.1604(3) 0.0293(9) Uani 1 1 d . .
H27 H 0.469234 -0.160219 0.174142 0.035 Uiso 1 1 calc R U
C28 C 0.6058(4) -0.0603(3) 0.1412(3) 0.0313(10) Uani 1 1 d . .
H28 H 0.660519 -0.096289 0.142350 0.038 Uiso 1 1 calc R U
C29 C 0.6385(4) 0.0327(3) 0.1202(3) 0.0277(9) Uani 1 1 d . .
H29 H 0.714265 0.058151 0.106044 0.033 Uiso 1 1 calc R U
C30 C 0.5570(4) 0.0869(3) 0.1206(3) 0.0213(7) Uani 1 1 d . .
H30 H 0.579499 0.149218 0.107984 0.026 Uiso 1 1 calc R U
C31 C 0.3885(4) 0.1401(3) 0.3284(3) 0.0237(8) Uani 1 1 d . .
H31 H 0.344844 0.125006 0.372827 0.028 Uiso 1 1 calc R U
C32 C 0.5153(4) 0.1686(3) 0.3593(3) 0.0283(9) Uani 1 1 d . .
H32 H 0.559972 0.178322 0.314529 0.034 Uiso 1 1 calc R U
C33 C 0.5874(4) 0.1853(4) 0.4601(3) 0.0324(10) Uani 1 1 d . .
C34 C 0.5398(4) 0.1329(3) 0.5227(3) 0.0273(9) Uani 1 1 d . .
H34 H 0.460249 0.083323 0.499758 0.033 Uiso 1 1 calc R U
C35 C 0.6086(4) 0.1532(3) 0.6177(3) 0.0323(9) Uani 1 1 d . .
H35 H 0.576075 0.117010 0.658062 0.039 Uiso 1 1 calc R U
C36 C 0.7248(5) 0.2269(4) 0.6523(3) 0.0440(12) Uani 1 1 d . .
C37 C 0.7764(6) 0.2815(6) 0.5924(4) 0.067(2) Uani 1 1 d . .
H37 H 0.855375 0.331758 0.616543 0.080 Uiso 1 1 calc R U
C38 C 0.7079(5) 0.2593(5) 0.4968(4) 0.0595(18) Uani 1 1 d . .
H38 H 0.742252 0.293936 0.456139 0.071 Uiso 1 1 calc R U
C39 C 0.1319(4) 0.1813(3) 0.2700(3) 0.0257(8) Uani 1 1 d . .
C40 C -0.0007(4) 0.1479(4) 0.2412(3) 0.0327(10) Uani 1 1 d . .
H40 H -0.046121 0.104393 0.181035 0.039 Uiso 1 1 calc R U
C41 C -0.0647(4) 0.1798(4) 0.3025(4) 0.0475(14) Uani 1 1 d . .
H41 H -0.152819 0.157862 0.282888 0.057 Uiso 1 1 calc R U
C42 C 0.0024(5) 0.2444(5) 0.3931(4) 0.0554(17) Uani 1 1 d . .
H42 H -0.040257 0.265714 0.434148 0.066 Uiso 1 1 calc R U
C43 C 0.1327(5) 0.2762(5) 0.4209(4) 0.0509(15) Uani 1 1 d . .
H43 H 0.178055 0.317960 0.481885 0.061 Uiso 1 1 calc R U
C44 C 0.1973(4) 0.2471(4) 0.3596(3) 0.0383(11) Uani 1 1 d . .
H44 H 0.285476 0.271862 0.378563 0.046 Uiso 1 1 calc R U
C45 C 0.4388(4) 0.4605(3) 0.2501(3) 0.0228(8) Uani 1 1 d . .
C46 C 0.4317(4) 0.5455(3) 0.2193(3) 0.0322(9) Uani 1 1 d . .
H46 H 0.393409 0.539825 0.155011 0.039 Uiso 1 1 calc R U
C47 C 0.4818(5) 0.6377(4) 0.2851(4) 0.0398(11) Uani 1 1 d . .
H47 H 0.475393 0.693692 0.264839 0.048 Uiso 1 1 calc R U
C48 C 0.5416(5) 0.6476(4) 0.3810(4) 0.0412(12) Uani 1 1 d . .
H48 H 0.575560 0.709899 0.424684 0.049 Uiso 1 1 calc R U
C49 C 0.5503(4) 0.5645(3) 0.4112(3) 0.0348(10) Uani 1 1 d . .
H49 H 0.589662 0.570773 0.475443 0.042 Uiso 1 1 calc R U
C50 C 0.5006(4) 0.4712(3) 0.3459(3) 0.0288(9) Uani 1 1 d . .
H50 H 0.508804 0.415798 0.366462 0.035 Uiso 1 1 calc R U

loop_
_atom_site_aniso_label
_atom_site_aniso_U_11
_atom_site_aniso_U_22
_atom_site_aniso_U_33
_atom_site_aniso_U_23
_atom_site_aniso_U_13
_atom_site_aniso_U_12
Cl1 0.0213(4) 0.0269(5) 0.0449(6) 0.0120(4) 0.0109(4) 0.0147(4)
Cl2 0.0508(8) 0.0711(10) 0.0287(6) 0.0174(6) -0.0123(6) -0.0070(7)
O1 0.0179(13) 0.0185(13) 0.0259(14) 0.0003(11) 0.0061(11) 0.0049(10)
O2 0.0172(13) 0.0247(14) 0.0327(16) 0.0018(12) -0.0008(12) 0.0051(11)
C1 0.0198(18) 0.027(2) 0.027(2) 0.0103(16) 0.0095(15) 0.0159(16)
C2 0.0213(19) 0.0229(19) 0.031(2) 0.0069(16) 0.0049(16) 0.0084(16)
C3 0.0226(19) 0.0195(18) 0.033(2) 0.0030(16) 0.0077(16) 0.0096(15)
C4 0.0229(19) 0.0218(19) 0.0241(19) 0.0047(15) 0.0073(15) 0.0113(15)
C5 0.0196(19) 0.025(2) 0.039(2) 0.0063(18) 0.0071(17) 0.0080(16)
C6 0.025(2) 0.0196(19) 0.040(2) 0.0055(17) 0.0113(18) 0.0128(16)
C7 0.0229(19) 0.0205(18) 0.0261(19) 0.0036(15) 0.0058(15) 0.0118(15)
C8 0.0228(19) 0.0239(19) 0.028(2) 0.0047(16) 0.0087(16) 0.0104(16)
C9 0.0202(18) 0.0212(18) 0.0208(18) 0.0017(15) 0.0037(15) 0.0090(15)
C10 0.0208(18) 0.0186(18) 0.0238(19) 0.0020(15) 0.0069(15) 0.0083(15)
C11 0.0189(17) 0.0194(18) 0.0234(19) 0.0063(15) 0.0041(15) 0.0073(14)
C12 0.0164(17) 0.0202(18) 0.0197(17) 0.0029(14) 0.0057(14) 0.0092(14)
C13 0.0167(17) 0.0189(17) 0.0202(18) 0.0036(14) 0.0046(14) 0.0077(14)
C14 0.0144(16) 0.0210(18) 0.0216(18) 0.0008(14) 0.0053(14) 0.0074(14)
C15 0.0162(17) 0.0190(18) 0.0231(18) 0.0021(14) 0.0055(14) 0.0047(14)
C16 0.0176(17) 0.0192(18) 0.0188(18) -0.0013(14) 0.0057(14) 0.0044(14)
C17 0.0180(17) 0.0179(17) 0.0159(16) 0.0047(13) 0.0046(13) 0.0075(14)
C18 0.0152(16) 0.0220(18) 0.0182(17) 0.0065(14) 0.0053(14) 0.0078(14)
C19 0.0188(17) 0.0212(18) 0.0216(18) 0.0041(14) 0.0064(14) 0.0113(15)
C20 0.0238(19) 0.027(2) 0.025(2) 0.0050(16) 0.0045(16) 0.0056(16)
C21 0.035(2) 0.036(2) 0.027(2) 0.0042(19) 0.0004(19) 0.004(2)
C22 0.047(3) 0.041(3) 0.026(2) 0.013(2) 0.006(2) 0.015(2)
C23 0.035(2) 0.030(2) 0.028(2) 0.0129(18) 0.0099(18) 0.0091(18)
C24 0.0225(19) 0.0222(19) 0.030(2) 0.0072(16) 0.0041(16) 0.0071(16)
C25 0.0209(18) 0.0223(18) 0.0187(17) 0.0055(14) 0.0066(14) 0.0102(15)
C26 0.0228(19) 0.0207(19) 0.0246(19) 0.0037(15) 0.0041(15) 0.0084(15)
C27 0.034(2) 0.026(2) 0.029(2) 0.0051(17) 0.0036(18) 0.0167(18)
C28 0.035(2) 0.038(2) 0.026(2) 0.0014(18) 0.0053(18) 0.026(2)
C29 0.0219(19) 0.039(2) 0.025(2) 0.0045(17) 0.0067(16) 0.0159(18)
C30 0.0185(17) 0.0255(19) 0.0194(18) 0.0032(15) 0.0051(14) 0.0088(15)
C31 0.0245(19) 0.030(2) 0.0180(18) 0.0045(15) 0.0055(15) 0.0124(16)
C32 0.024(2) 0.038(2) 0.0216(19) 0.0069(17) 0.0072(16) 0.0103(18)
C33 0.024(2) 0.047(3) 0.025(2) 0.0062(19) 0.0070(17) 0.0127(19)
C34 0.024(2) 0.026(2) 0.028(2) 0.0029(16) 0.0023(16) 0.0092(16)
C35 0.033(2) 0.034(2) 0.029(2) 0.0110(18) 0.0062(18) 0.0111(19)
C36 0.038(3) 0.055(3) 0.021(2) 0.007(2) -0.0067(19) 0.004(2)
C37 0.039(3) 0.096(5) 0.034(3) 0.024(3) -0.006(2) -0.014(3)
C38 0.032(3) 0.094(5) 0.032(3) 0.027(3) 0.001(2) -0.006(3)
C39 0.0201(19) 0.027(2) 0.027(2) 0.0010(16) 0.0092(16) 0.0062(16)
C40 0.0191(19) 0.041(3) 0.030(2) -0.0055(19) 0.0089(17) 0.0052(18)
C41 0.021(2) 0.062(3) 0.044(3) -0.016(3) 0.013(2) 0.008(2)
C42 0.036(3) 0.073(4) 0.045(3) -0.019(3) 0.020(2) 0.015(3)
C43 0.036(3) 0.060(4) 0.039(3) -0.018(3) 0.012(2) 0.008(2)
C44 0.023(2) 0.046(3) 0.035(2) -0.008(2) 0.0107(19) 0.005(2)
C45 0.0196(18) 0.0215(19) 0.026(2) 0.0015(15) 0.0059(15) 0.0080(15)
C46 0.036(2) 0.026(2) 0.038(2) 0.0081(18) 0.011(2) 0.0151(19)
C47 0.047(3) 0.027(2) 0.049(3) 0.012(2) 0.019(2) 0.014(2)
C48 0.041(3) 0.028(2) 0.041(3) -0.010(2) 0.010(2) 0.006(2)
C49 0.032(2) 0.031(2) 0.033(2) -0.0028(19) 0.0071(19) 0.0064(19)
C50 0.024(2) 0.026(2) 0.029(2) 0.0021(17) 0.0032(17) 0.0038(16)

loop_
_atom_type_symbol
_atom_type_description
_atom_type_scat_dispersion_real
_atom_type_scat_dispersion_imag
_atom_type_scat_source
C C 0.0033 0.0016 'International Tables Vol C Tables 4.2.6.8 and 6.1.1.4'
H H 0.0000 0.0000 'International Tables Vol C Tables 4.2.6.8 and 6.1.1.4'
O O 0.0106 0.0060 'International Tables Vol C Tables 4.2.6.8 and 6.1.1.4'
Cl Cl 0.1484 0.1585 'International Tables Vol C Tables 4.2.6.8 and 6.1.1.4'

loop_
_geom_angle_atom_site_label_1
_geom_angle_atom_site_label_2
_geom_angle_atom_site_label_3
_geom_angle
C2 C1 C6 122.1(3)
C2 C1 Cl1 118.9(3)
C6 C1 Cl1 119.0(3)
C1 C2 C3 118.6(4)
C1 C2 H2 120.7
C3 C2 H2 120.7
C2 C3 C4 120.7(4)
C2 C3 H3 119.6
C4 C3 H3 119.6
C5 C4 C3 119.0(4)
C5 C4 C7 123.2(4)
C3 C4 C7 117.8(3)
C6 C5 C4 120.7(4)
C6 C5 H5 119.7
C4 C5 H5 119.7
C1 C6 C5 118.9(4)
C1 C6 H6 120.6
C5 C6 H6 120.6
C8 C7 C4 124.6(4)
C8 C7 H7 117.7
C4 C7 H7 117.7
C7 C8 C9 124.9(4)
C7 C8 H8 117.5
C9 C8 H8 117.5
C10 C9 C8 124.6(4)
C10 C9 C13 112.5(3)
C8 C9 C13 122.9(3)
C9 C10 C45 128.0(3)
C9 C10 C11 110.2(3)
C45 C10 C11 121.7(3)
O2 C11 C10 126.7(4)
O2 C11 C12 124.8(3)
C10 C11 C12 108.5(3)
C11 C12 C17 114.4(3)
C11 C12 C13 105.3(3)
C17 C12 C13 105.4(3)
C11 C12 H12 110.5
C17 C12 H12 110.5
C13 C12 H12 110.5
C19 C13 C9 112.1(3)
C19 C13 C12 111.6(3)
C9 C13 C12 103.4(3)
C19 C13 C14 113.6(3)
C9 C13 C14 112.7(3)
C12 C13 C14 102.5(3)
C15 C14 C18 96.9(3)
C15 C14 C13 109.5(3)
C18 C14 C13 98.4(3)
C15 C14 H14 116.4
C18 C14 H14 116.4
C13 C14 H14 116.4
C16 C15 C39 128.4(4)
C16 C15 C14 108.9(3)
C39 C15 C14 122.5(3)
C15 C16 C31 126.7(3)
C15 C16 C17 108.1(3)
C31 C16 C17 125.1(3)
C25 C17 C16 118.3(3)
C25 C17 C18 116.1(3)
C16 C17 C18 95.4(3)
C25 C17 C12 118.1(3)
C16 C17 C12 106.6(3)
C18 C17 C12 98.3(3)
O1 C18 C14 131.4(3)
O1 C18 C17 130.5(3)
C14 C18 C17 98.1(3)
C20 C19 C24 118.4(4)
C20 C19 C13 123.6(4)
C24 C19 C13 117.9(3)
C21 C20 C19 120.9(4)
C21 C20 H20 119.6
C19 C20 H20 119.6
C22 C21 C20 120.3(4)
C22 C21 H21 119.9
C20 C21 H21 119.9
C21 C22 C23 119.6(4)
C21 C22 H22 120.2
C23 C22 H22 120.2
C24 C23 C22 120.1(4)
C24 C23 H23 120.0
C22 C23 H23 120.0
C23 C24 C19 120.7(4)
C23 C24 H24 119.6
C19 C24 H24 119.6
C30 C25 C26 119.4(4)
C30 C25 C17 122.2(3)
C26 C25 C17 118.4(3)
C27 C26 C25 120.3(4)
C27 C26 H26 119.9
C25 C26 H26 119.9
C28 C27 C26 120.5(4)
C28 C27 H27 119.8
C26 C27 H27 119.8
C27 C28 C29 119.6(4)
C27 C28 H28 120.2
C29 C28 H28 120.2
C30 C29 C28 119.7(4)
C30 C29 H29 120.1
C28 C29 H29 120.1
C25 C30 C29 120.5(4)
C25 C30 H30 119.7
C29 C30 H30 119.7
C32 C31 C16 125.9(4)
C32 C31 H31 117.1
C16 C31 H31 117.1
C31 C32 C33 123.6(4)
C31 C32 H32 118.2
C33 C32 H32 118.2
C34 C33 C38 118.0(4)
C34 C33 C32 123.0(4)
C38 C33 C32 119.0(4)
C35 C34 C33 121.3(4)
C35 C34 H34 119.4
C33 C34 H34 119.4
C36 C35 C34 119.7(4)
C36 C35 H35 120.2
C34 C35 H35 120.2
C35 C36 C37 121.1(4)
C35 C36 Cl2 120.5(4)
C37 C36 Cl2 118.4(4)
C38 C37 C36 118.8(5)
C38 C37 H37 120.6
C36 C37 H37 120.6
C37 C38 C33 121.1(5)
C37 C38 H38 119.4
C33 C38 H38 119.4
C44 C39 C40 118.8(4)
C44 C39 C15 121.1(4)
C40 C39 C15 120.0(4)
C41 C40 C39 120.1(4)
C41 C40 H40 120.0
C39 C40 H40 120.0
C40 C41 C42 120.4(4)
C40 C41 H41 119.8
C42 C41 H41 119.8
C43 C42 C41 119.1(4)
C43 C42 H42 120.5
C41 C42 H42 120.5
C42 C43 C44 121.0(5)
C42 C43 H43 119.5
C44 C43 H43 119.5
C43 C44 C39 120.6(4)
C43 C44 H44 119.7
C39 C44 H44 119.7
C50 C45 C46 119.1(4)
C50 C45 C10 119.9(4)
C46 C45 C10 121.0(4)
C47 C46 C45 119.8(4)
C47 C46 H46 120.1
C45 C46 H46 120.1
C46 C47 C48 120.7(5)
C46 C47 H47 119.6
C48 C47 H47 119.6
C49 C48 C47 119.6(4)
C49 C48 H48 120.2
C47 C48 H48 120.2
C48 C49 C50 120.4(5)
C48 C49 H49 119.8
C50 C49 H49 119.8
C45 C50 C49 120.3(4)
C45 C50 H50 119.8
C49 C50 H50 119.8

loop_
_geom_bond_atom_site_label_1
_geom_bond_atom_site_label_2
_geom_bond_distance
Cl1 C1 1.746(4)
Cl2 C36 1.747(5)
O1 C18 1.197(5)
O2 C11 1.223(5)
C1 C2 1.381(6)
C1 C6 1.384(6)
C2 C3 1.394(5)
C2 H2 0.9300
C3 C4 1.398(6)
C3 H3 0.9300
C4 C5 1.396(6)
C4 C7 1.470(5)
C5 C6 1.389(5)
C5 H5 0.9300
C6 H6 0.9300
C7 C8 1.350(6)
C7 H7 0.9300
C8 C9 1.452(5)
C8 H8 0.9300
C9 C10 1.353(5)
C9 C13 1.537(5)
C10 C45 1.480(5)
C10 C11 1.483(5)
C11 C12 1.518(5)
C12 C17 1.567(5)
C12 C13 1.569(5)
C12 H12 0.9800
C13 C19 1.533(5)
C13 C14 1.573(5)
C14 C15 1.516(5)
C14 C18 1.535(5)
C14 H14 0.9800
C15 C16 1.357(5)
C15 C39 1.482(5)
C16 C31 1.461(5)
C16 C17 1.544(5)
C17 C25 1.507(5)
C17 C18 1.550(5)
C19 C20 1.389(5)
C19 C24 1.399(5)
C20 C21 1.385(6)
C20 H20 0.9300
C21 C22 1.384(7)
C21 H21 0.9300
C22 C23 1.388(7)
C22 H22 0.9300
C23 C24 1.386(6)
C23 H23 0.9300
C24 H24 0.9300
C25 C30 1.391(5)
C25 C26 1.395(5)
C26 C27 1.388(5)
C26 H26 0.9300
C27 C28 1.388(6)
C27 H27 0.9300
C28 C29 1.401(7)
C28 H28 0.9300
C29 C30 1.393(5)
C29 H29 0.9300
C30 H30 0.9300
C31 C32 1.342(6)
C31 H31 0.9300
C32 C33 1.470(6)
C32 H32 0.9300
C33 C34 1.401(6)
C33 C38 1.402(7)
C34 C35 1.378(6)
C34 H34 0.9300
C35 C36 1.367(7)
C35 H35 0.9300
C36 C37 1.402(8)
C37 C38 1.381(7)
C37 H37 0.9300
C38 H38 0.9300
C39 C44 1.386(6)
C39 C40 1.400(6)
C40 C41 1.391(6)
C40 H40 0.9300
C41 C42 1.394(7)
C41 H41 0.9300
C42 C43 1.376(7)
C42 H42 0.9300
C43 C44 1.382(6)
C43 H43 0.9300
C44 H44 0.9300
C45 C50 1.392(6)
C45 C46 1.404(6)
C46 C47 1.385(7)
C46 H46 0.9300
C47 C48 1.390(7)
C47 H47 0.9300
C48 C49 1.379(7)
C48 H48 0.9300
C49 C50 1.393(6)
C49 H49 0.9300
C50 H50 0.9300
